data_7211626
loop_
_publ_author_name
'Garcia, Thelma Y.'
'Olmstead, Marilyn M.'
'Fettinger, James C.'
'Balch, Alan L.'

_publ_section_title
;
 Crystallization of chloroindium(iii)octaethylporphyrin into a clamshell
 motif to engulf guest molecules
;
_journal_issue 3
_journal_name_full CrystEngComm
_journal_page_first 866
_journal_paper_doi 10.1039/b911180h
_journal_volume 12
_journal_year 2010
_chemical_formula_moiety '(C36 H44 Cl In N4), 1.5(C5 H5 N)'
_chemical_formula_sum 'C43.5 H51.5 Cl In N5.5'
_chemical_formula_weight 801.67
_chemical_name_common
;
chloro-2,3,7,8,12,13,17,18-octaethylporphyrinato-indium(iii)
1.5 pyridine solvate
;
_chemical_name_systematic
;
chloro-2,3,7,8,12,13,17,18-octaethylporphyrinato-indium(III)
1.5 pyridine solvate
;
_space_group_IT_number 14
_symmetry_cell_setting monoclinic
_symmetry_space_group_name_Hall '-P 2ybc'
_symmetry_space_group_name_H-M 'P 1 21/c 1'
_atom_sites_solution_hydrogens geom
_atom_sites_solution_primary direct
_atom_sites_solution_secondary difmap
_audit_creation_method SHELXL-97
_cell_angle_alpha 90.00
_cell_angle_beta 98.654(2)
_cell_angle_gamma 90.00
_cell_formula_units_Z 4
_cell_length_a 13.4911(14)
_cell_length_b 19.0068(19)
_cell_length_c 15.2475(15)
_cell_measurement_reflns_used 9156
_cell_measurement_temperature 90(2)
_cell_measurement_theta_max 30.5
_cell_measurement_theta_min 2.8
_cell_volume 3865.3(7)
_computing_cell_refinement 'SAINT (Bruker, 2009)'
_computing_data_collection 'Apex2 (Bruker, 2009)'
_computing_data_reduction 'SAINT (Bruker, 2009)'
_computing_molecular_graphics 'SHELXTL, XP (Sheldrick, 1994)'
_computing_publication_material 'SHELXL97 (Sheldrick, 2008)'
_computing_structure_refinement 'SHELXL97 (Sheldrick, 2008)'
_computing_structure_solution 'SHELXS97 (Sheldrick, 2008)'
_diffrn_ambient_temperature 90(2)
_diffrn_detector_area_resol_mean 8.3
_diffrn_measured_fraction_theta_full 0.992
_diffrn_measured_fraction_theta_max 0.992
_diffrn_measurement_device_type 'Bruker SMART Apex II'
_diffrn_measurement_method \w
_diffrn_radiation_monochromator graphite
_diffrn_radiation_source 'fine-focus sealed tube'
_diffrn_radiation_type MoK\a
_diffrn_radiation_wavelength 0.71073
_diffrn_reflns_av_R_equivalents 0.0961
_diffrn_reflns_av_sigmaI/netI 0.0793
_diffrn_reflns_limit_h_max 19
_diffrn_reflns_limit_h_min -19
_diffrn_reflns_limit_k_max 27
_diffrn_reflns_limit_k_min -27
_diffrn_reflns_limit_l_max 22
_diffrn_reflns_limit_l_min -22
_diffrn_reflns_number 62976
_diffrn_reflns_theta_full 31.61
_diffrn_reflns_theta_max 31.61
_diffrn_reflns_theta_min 2.63
_exptl_absorpt_coefficient_mu 0.719
_exptl_absorpt_correction_T_max 0.930
_exptl_absorpt_correction_T_min 0.866
_exptl_absorpt_correction_type multi-scan
_exptl_absorpt_process_details 'SADABS (Sheldrick, 2008)'
_exptl_crystal_colour pink
_exptl_crystal_density_diffrn 1.378
_exptl_crystal_density_method 'not measured'
_exptl_crystal_description shard
_exptl_crystal_F_000 1668
_exptl_crystal_size_max 0.36
_exptl_crystal_size_mid 0.21
_exptl_crystal_size_min 0.13
_refine_diff_density_max 9.784
_refine_diff_density_min -1.649
_refine_diff_density_rms 0.206
_refine_ls_extinction_method none
_refine_ls_goodness_of_fit_ref 1.030
_refine_ls_hydrogen_treatment constr
_refine_ls_matrix_type full
_refine_ls_number_parameters 467
_refine_ls_number_reflns 12884
_refine_ls_number_restraints 6
_refine_ls_restrained_S_all 1.030
_refine_ls_R_factor_all 0.1229
_refine_ls_R_factor_gt 0.0650
_refine_ls_shift/su_max 0.001
_refine_ls_shift/su_mean 0.000
_refine_ls_structure_factor_coef Fsqd
_refine_ls_weighting_details 'calc w=1/[\s^2^(Fo^2^)+(0.1063P)^2^+8.4911P] where P=(Fo^2^+2Fc^2^)/3'
_refine_ls_weighting_scheme calc
_refine_ls_wR_factor_gt 0.1573
_refine_ls_wR_factor_ref 0.2003
_reflns_number_gt 7794
_reflns_number_total 12884
_reflns_threshold_expression I>2\s(I)
_cod_data_source_file b911180h.txt
_cod_data_source_block tg66
_cod_original_sg_symbol_H-M 'P 21/c'
_cod_original_formula_sum 'C43.50 H51.50 Cl In N5.50'
_cod_database_code 7211626

loop_
_symmetry_equiv_pos_as_xyz
'x, y, z'
'-x, y+1/2, -z+1/2'
'-x, -y, -z'
'x, -y-1/2, z-1/2'

loop_
_atom_site_label
_atom_site_type_symbol
_atom_site_fract_x
_atom_site_fract_y
_atom_site_fract_z
_atom_site_U_iso_or_equiv
_atom_site_adp_type
_atom_site_occupancy
_atom_site_symmetry_multiplicity
_atom_site_calc_flag
_atom_site_refinement_flags
_atom_site_disorder_assembly
_atom_site_disorder_group
In1 In 0.03481(2) 0.199928(15) 0.424121(17) 0.01304(9) Uani 1 1 d . . .
Cl1 Cl 0.03431(8) 0.32683(5) 0.42261(7) 0.01840(19) Uani 1 1 d . . .
N1 N 0.1466(3) 0.17072(19) 0.3445(2) 0.0157(7) Uani 1 1 d . . .
N2 N -0.0737(3) 0.17026(19) 0.3130(2) 0.0151(7) Uani 1 1 d . A .
N3 N 0.1444(3) 0.17487(18) 0.5366(2) 0.0147(7) Uani 1 1 d . . .
N4 N -0.0769(3) 0.17188(18) 0.5051(2) 0.0136(6) Uani 1 1 d . . .
C1 C 0.1319(3) 0.1652(2) 0.2538(3) 0.0151(8) Uani 1 1 d . . .
C2 C 0.2283(3) 0.1606(2) 0.2231(3) 0.0155(8) Uani 1 1 d . . .
C3 C 0.3002(3) 0.1629(2) 0.2969(3) 0.0163(8) Uani 1 1 d . . .
C4 C 0.2481(3) 0.1693(2) 0.3730(3) 0.0156(8) Uani 1 1 d . . .
C5 C 0.2931(3) 0.1714(2) 0.4618(3) 0.0171(8) Uani 1 1 d . . .
H5 H 0.3643 0.1724 0.4719 0.021 Uiso 1 1 calc R . .
C6 C 0.2460(3) 0.1722(2) 0.5376(3) 0.0166(8) Uani 1 1 d . . .
C7 C 0.2954(3) 0.1669(2) 0.6286(3) 0.0162(8) Uani 1 1 d . . .
C8 C 0.2217(3) 0.1645(2) 0.6807(3) 0.0164(8) Uani 1 1 d . . .
C9 C 0.1262(3) 0.1698(2) 0.6231(3) 0.0136(7) Uani 1 1 d . . .
C10 C 0.0321(3) 0.1678(2) 0.6496(3) 0.0137(7) Uani 1 1 d . . .
H10 H 0.0312 0.1670 0.7118 0.016 Uiso 1 1 calc R . .
C11 C -0.0616(3) 0.1668(2) 0.5955(3) 0.0139(7) Uani 1 1 d . . .
C12 C -0.1574(3) 0.1573(2) 0.6258(3) 0.0161(8) Uani 1 1 d . . .
C13 C -0.2282(3) 0.1557(2) 0.5522(3) 0.0172(8) Uani 1 1 d . . .
C14 C -0.1770(3) 0.1653(2) 0.4759(3) 0.0161(8) Uani 1 1 d . . .
C15 C -0.2228(3) 0.1670(2) 0.3876(3) 0.0175(8) Uani 1 1 d . . .
H15 H -0.2940 0.1670 0.3777 0.021 Uiso 1 1 calc R . .
C16 C -0.1755(3) 0.1688(2) 0.3121(3) 0.0175(8) Uani 1 1 d . A .
C17 C -0.2250(3) 0.1663(3) 0.2210(3) 0.0210(9) Uani 1 1 d . . .
C18 C -0.1509(3) 0.1626(2) 0.1686(3) 0.0182(8) Uani 1 1 d . A .
C19 C -0.0569(3) 0.1658(2) 0.2270(3) 0.0185(8) Uani 1 1 d . . .
C20 C 0.0383(3) 0.1643(2) 0.2003(3) 0.0156(8) Uani 1 1 d . A .
H20 H 0.0392 0.1625 0.1382 0.019 Uiso 1 1 calc R . .
C21 C 0.2428(3) 0.1528(2) 0.1283(3) 0.0192(8) Uani 1 1 d . . .
H21A H 0.3109 0.1692 0.1216 0.023 Uiso 1 1 calc R . .
H21B H 0.1938 0.1831 0.0909 0.023 Uiso 1 1 calc R . .
C22 C 0.2296(4) 0.0763(3) 0.0951(3) 0.0273(10) Uani 1 1 d . . .
H22A H 0.2434 0.0736 0.0339 0.041 Uiso 1 1 calc R . .
H22B H 0.1606 0.0610 0.0972 0.041 Uiso 1 1 calc R . .
H22C H 0.2763 0.0458 0.1330 0.041 Uiso 1 1 calc R . .
C23 C 0.4111(3) 0.1571(3) 0.3014(3) 0.0218(9) Uani 1 1 d . . .
H23A H 0.4440 0.1892 0.3481 0.026 Uiso 1 1 calc R . .
H23B H 0.4300 0.1724 0.2441 0.026 Uiso 1 1 calc R . .
C24 C 0.4489(4) 0.0826(3) 0.3214(4) 0.0344(12) Uani 1 1 d . . .
H24A H 0.5218 0.0813 0.3231 0.052 Uiso 1 1 calc R . .
H24B H 0.4170 0.0507 0.2751 0.052 Uiso 1 1 calc R . .
H24C H 0.4323 0.0677 0.3790 0.052 Uiso 1 1 calc R . .
C25 C 0.4062(3) 0.1619(3) 0.6576(3) 0.0216(9) Uani 1 1 d . . .
H25A H 0.4235 0.1849 0.7162 0.026 Uiso 1 1 calc R . .
H25B H 0.4412 0.1875 0.6148 0.026 Uiso 1 1 calc R . .
C26 C 0.4427(4) 0.0854(3) 0.6641(4) 0.0310(11) Uani 1 1 d . . .
H26A H 0.5157 0.0845 0.6811 0.047 Uiso 1 1 calc R . .
H26B H 0.4247 0.0622 0.6065 0.047 Uiso 1 1 calc R . .
H26C H 0.4111 0.0605 0.7090 0.047 Uiso 1 1 calc R . .
C27 C 0.2323(3) 0.1543(2) 0.7790(3) 0.0193(8) Uani 1 1 d . . .
H27A H 0.1862 0.1870 0.8035 0.023 Uiso 1 1 calc R . .
H27B H 0.3016 0.1664 0.8059 0.023 Uiso 1 1 calc R . .
C28 C 0.2091(4) 0.0787(3) 0.8046(3) 0.0265(10) Uani 1 1 d . . .
H28A H 0.1401 0.0669 0.7793 0.040 Uiso 1 1 calc R . .
H28B H 0.2171 0.0748 0.8694 0.040 Uiso 1 1 calc R . .
H28C H 0.2554 0.0463 0.7816 0.040 Uiso 1 1 calc R . .
C29 C -0.1698(3) 0.1478(2) 0.7209(3) 0.0200(8) Uani 1 1 d . . .
H29A H -0.2386 0.1618 0.7287 0.024 Uiso 1 1 calc R . .
H29B H -0.1224 0.1793 0.7582 0.024 Uiso 1 1 calc R . .
C30 C -0.1511(4) 0.0711(3) 0.7528(3) 0.0318(11) Uani 1 1 d . . .
H30A H -0.1622 0.0672 0.8147 0.048 Uiso 1 1 calc R . .
H30B H -0.0819 0.0578 0.7483 0.048 Uiso 1 1 calc R . .
H30C H -0.1974 0.0397 0.7157 0.048 Uiso 1 1 calc R . .
C31 C -0.3384(3) 0.1402(3) 0.5464(3) 0.0238(10) Uani 1 1 d . . .
H31A H -0.3767 0.1701 0.5000 0.029 Uiso 1 1 calc R . .
H31B H -0.3607 0.1514 0.6037 0.029 Uiso 1 1 calc R . .
C32 C -0.3594(4) 0.0617(3) 0.5236(4) 0.0373(13) Uani 1 1 d . . .
H32A H -0.4310 0.0520 0.5221 0.056 Uiso 1 1 calc R . .
H32B H -0.3203 0.0322 0.5688 0.056 Uiso 1 1 calc R . .
H32C H -0.3403 0.0513 0.4655 0.056 Uiso 1 1 calc R . .
C33A C -0.3370(4) 0.1699(3) 0.1914(3) 0.0189(11) Uiso 0.883(11) 1 d PDU A 1
H33A H -0.3511 0.2039 0.1419 0.023 Uiso 0.883(11) 1 calc PR A 1
H33B H -0.3696 0.1877 0.2411 0.023 Uiso 0.883(11) 1 calc PR A 1
C34A C -0.3825(4) 0.0989(3) 0.1615(4) 0.0289(14) Uiso 0.883(11) 1 d PDU A 1
H34A H -0.4556 0.1034 0.1484 0.043 Uiso 0.883(11) 1 calc PR A 1
H34B H -0.3649 0.0642 0.2088 0.043 Uiso 0.883(11) 1 calc PR A 1
H34C H -0.3563 0.0836 0.1081 0.043 Uiso 0.883(11) 1 calc PR A 1
C33B C -0.326(2) 0.1316(15) 0.188(2) 0.007(7) Uiso 0.117(11) 1 d PDU A 2
H33C H -0.3251 0.1041 0.1328 0.009 Uiso 0.117(11) 1 calc PR A 2
H33D H -0.3499 0.1015 0.2335 0.009 Uiso 0.117(11) 1 calc PR A 2
C34B C -0.387(3) 0.1988(17) 0.171(3) 0.022(9) Uiso 0.117(11) 1 d PDU A 2
H34D H -0.4568 0.1871 0.1479 0.033 Uiso 0.117(11) 1 calc PR A 2
H34E H -0.3589 0.2280 0.1280 0.033 Uiso 0.117(11) 1 calc PR A 2
H34F H -0.3847 0.2248 0.2270 0.033 Uiso 0.117(11) 1 calc PR A 2
C35 C -0.1630(4) 0.1554(3) 0.0696(3) 0.0223(9) Uani 1 1 d . . .
H35A H -0.1149 0.1871 0.0462 0.027 Uiso 1 1 calc R A .
H35B H -0.2315 0.1702 0.0437 0.027 Uiso 1 1 calc R . .
C36 C -0.1454(4) 0.0800(3) 0.0412(3) 0.0314(12) Uani 1 1 d . A .
H36A H -0.1489 0.0782 -0.0235 0.047 Uiso 1 1 calc R . .
H36B H -0.1968 0.0492 0.0594 0.047 Uiso 1 1 calc R . .
H36C H -0.0790 0.0643 0.0693 0.047 Uiso 1 1 calc R . .
C37 C 0.0799(8) 0.0155(3) 0.4572(6) 0.065(2) Uani 1 1 d . . .
H36D H 0.1358 0.0257 0.4282 0.078 Uiso 1 1 calc R . .
C38 C 0.0927(8) 0.0040(4) 0.5465(7) 0.077(3) Uani 1 1 d . . .
H37 H 0.1577 0.0071 0.5802 0.093 Uiso 1 1 calc R . .
C39 C 0.0112(9) -0.0121(4) 0.5881(5) 0.066(2) Uani 1 1 d . . .
H38 H 0.0211 -0.0209 0.6501 0.079 Uiso 1 1 calc R . .
C40 C 0.4565(6) 0.1613(4) 0.9568(4) 0.0502(17) Uani 1 1 d . . .
H39 H 0.4022 0.1796 0.9829 0.060 Uiso 1 1 calc R . .
C41 C 0.4572(5) 0.0911(3) 0.9386(4) 0.0406(14) Uani 1 1 d . . .
H40 H 0.4039 0.0618 0.9512 0.049 Uiso 1 1 calc R . .
C42 C 0.5351(5) 0.0629(3) 0.9021(5) 0.0425(14) Uani 1 1 d . . .
H41 H 0.5366 0.0142 0.8885 0.051 Uiso 1 1 calc R . .
C43 C 0.6104(5) 0.1066(4) 0.8858(5) 0.0472(16) Uani 1 1 d . . .
H42 H 0.6664 0.0888 0.8617 0.057 Uiso 1 1 calc R . .
C44 C 0.6037(6) 0.1769(4) 0.9051(5) 0.063(3) Uani 1 1 d . . .
H43 H 0.6559 0.2072 0.8929 0.076 Uiso 1 1 calc R . .
N5 N 0.5269(5) 0.2051(3) 0.9403(5) 0.062(2) Uani 1 1 d . . .

loop_
_atom_site_aniso_label
_atom_site_aniso_U_11
_atom_site_aniso_U_22
_atom_site_aniso_U_33
_atom_site_aniso_U_23
_atom_site_aniso_U_13
_atom_site_aniso_U_12
In1 0.01668(14) 0.01225(13) 0.01063(13) 0.00004(11) 0.00345(9) -0.00016(11)
Cl1 0.0252(5) 0.0128(4) 0.0180(4) 0.0004(4) 0.0059(4) 0.0001(4)
N1 0.0216(18) 0.0140(16) 0.0121(16) -0.0014(12) 0.0043(13) 0.0017(13)
N2 0.0215(17) 0.0132(16) 0.0108(15) -0.0010(12) 0.0029(13) -0.0022(13)
N3 0.0210(17) 0.0122(15) 0.0110(15) -0.0001(12) 0.0029(13) 0.0019(13)
N4 0.0194(17) 0.0114(15) 0.0103(15) -0.0022(12) 0.0028(12) -0.0015(13)
C1 0.023(2) 0.0120(18) 0.0110(17) 0.0012(14) 0.0040(14) 0.0011(15)
C2 0.022(2) 0.0117(18) 0.0143(18) 0.0001(14) 0.0082(15) -0.0002(15)
C3 0.020(2) 0.0143(19) 0.0154(18) -0.0012(15) 0.0063(15) 0.0041(15)
C4 0.0194(19) 0.0135(19) 0.0141(18) 0.0015(14) 0.0038(15) 0.0023(15)
C5 0.021(2) 0.0154(19) 0.0155(19) -0.0015(15) 0.0037(15) 0.0021(16)
C6 0.022(2) 0.0112(18) 0.0165(19) -0.0004(14) 0.0018(15) 0.0021(15)
C7 0.0186(19) 0.016(2) 0.0125(17) -0.0001(14) -0.0013(14) 0.0034(15)
C8 0.021(2) 0.0144(19) 0.0135(18) -0.0014(14) 0.0017(15) 0.0030(15)
C9 0.0198(19) 0.0110(18) 0.0114(17) 0.0021(13) 0.0071(14) 0.0011(14)
C10 0.0193(19) 0.0088(17) 0.0127(17) -0.0001(13) 0.0018(14) 0.0013(14)
C11 0.0210(19) 0.0096(18) 0.0120(17) -0.0004(13) 0.0053(14) -0.0011(14)
C12 0.022(2) 0.0114(18) 0.0153(18) -0.0004(14) 0.0040(15) -0.0013(15)
C13 0.019(2) 0.017(2) 0.0171(19) -0.0025(15) 0.0067(15) -0.0010(16)
C14 0.020(2) 0.0147(19) 0.0143(18) 0.0011(14) 0.0053(15) -0.0031(15)
C15 0.0157(19) 0.023(2) 0.0140(18) 0.0008(15) 0.0038(14) -0.0036(16)
C16 0.022(2) 0.018(2) 0.0124(18) 0.0001(15) 0.0006(15) -0.0072(16)
C17 0.021(2) 0.024(2) 0.017(2) -0.0006(17) 0.0025(16) -0.0047(17)
C18 0.024(2) 0.018(2) 0.0118(18) 0.0016(15) 0.0006(15) -0.0065(16)
C19 0.027(2) 0.015(2) 0.0111(18) 0.0033(14) -0.0029(15) -0.0049(17)
C20 0.023(2) 0.0118(19) 0.0126(17) -0.0016(14) 0.0036(15) -0.0001(15)
C21 0.026(2) 0.017(2) 0.0168(19) -0.0003(16) 0.0087(16) 0.0007(17)
C22 0.046(3) 0.018(2) 0.019(2) -0.0037(17) 0.010(2) 0.000(2)
C23 0.020(2) 0.027(2) 0.019(2) 0.0019(17) 0.0059(16) 0.0043(18)
C24 0.031(3) 0.035(3) 0.039(3) 0.010(2) 0.011(2) 0.015(2)
C25 0.019(2) 0.027(2) 0.019(2) -0.0004(17) 0.0021(16) 0.0032(17)
C26 0.028(3) 0.029(3) 0.038(3) 0.009(2) 0.011(2) 0.007(2)
C27 0.025(2) 0.021(2) 0.0118(18) 0.0004(15) 0.0021(15) 0.0054(17)
C28 0.039(3) 0.021(2) 0.021(2) 0.0084(18) 0.0077(19) 0.006(2)
C29 0.024(2) 0.023(2) 0.0136(19) 0.0005(16) 0.0044(16) 0.0022(17)
C30 0.048(3) 0.030(3) 0.020(2) 0.008(2) 0.011(2) -0.009(2)
C31 0.022(2) 0.034(3) 0.016(2) 0.0001(18) 0.0056(17) -0.0058(19)
C32 0.037(3) 0.041(3) 0.033(3) -0.001(2) 0.004(2) -0.021(3)
C35 0.027(2) 0.025(2) 0.0151(19) 0.0013(17) 0.0040(16) -0.0084(18)
C36 0.050(3) 0.026(3) 0.019(2) -0.0062(19) 0.009(2) -0.015(2)
C37 0.102(7) 0.022(3) 0.083(6) -0.017(3) 0.057(5) -0.014(4)
C38 0.128(8) 0.024(3) 0.086(7) -0.024(4) 0.037(6) -0.003(4)
C39 0.130(8) 0.024(3) 0.048(4) 0.001(3) 0.031(5) 0.017(4)
C40 0.062(4) 0.048(4) 0.036(3) -0.007(3) -0.006(3) 0.020(3)
C41 0.037(3) 0.044(4) 0.040(3) 0.007(3) 0.001(2) -0.001(3)
C42 0.045(3) 0.026(3) 0.055(4) -0.002(3) 0.003(3) -0.003(2)
C43 0.035(3) 0.050(4) 0.055(4) 0.002(3) 0.001(3) -0.003(3)
C44 0.063(5) 0.049(4) 0.066(5) 0.031(4) -0.032(4) -0.032(4)
N5 0.076(5) 0.027(3) 0.069(4) 0.002(3) -0.034(4) 0.010(3)

loop_
_atom_type_symbol
_atom_type_description
_atom_type_scat_dispersion_real
_atom_type_scat_dispersion_imag
_atom_type_scat_source
C C 0.0033 0.0016 'International Tables Vol C Tables 4.2.6.8 and 6.1.1.4'
H H 0.0000 0.0000 'International Tables Vol C Tables 4.2.6.8 and 6.1.1.4'
N N 0.0061 0.0033 'International Tables Vol C Tables 4.2.6.8 and 6.1.1.4'
Cl Cl 0.1484 0.1585 'International Tables Vol C Tables 4.2.6.8 and 6.1.1.4'
In In -0.7276 1.3100 'International Tables Vol C Tables 4.2.6.8 and 6.1.1.4'

loop_
_geom_angle_atom_site_label_1
_geom_angle_atom_site_label_2
_geom_angle_atom_site_label_3
_geom_angle
_geom_angle_site_symmetry_1
N3 In1 N2 151.90(14) .
N3 In1 N1 86.34(13) .
N2 In1 N1 86.51(14) .
N3 In1 N4 86.79(13) .
N2 In1 N4 86.26(13) .
N1 In1 N4 150.68(13) .
N3 In1 Cl1 103.32(10) .
N2 In1 Cl1 104.78(10) .
N1 In1 Cl1 104.73(10) .
N4 In1 Cl1 104.58(10) .
C1 N1 C4 107.8(3) .
C1 N1 In1 125.6(3) .
C4 N1 In1 125.3(3) .
C19 N2 C16 107.4(3) .
C19 N2 In1 125.7(3) .
C16 N2 In1 125.3(3) .
C6 N3 C9 108.0(3) .
C6 N3 In1 125.9(3) .
C9 N3 In1 125.4(3) .
C14 N4 C11 108.4(3) .
C14 N4 In1 125.4(3) .
C11 N4 In1 125.7(3) .
N1 C1 C20 124.9(4) .
N1 C1 C2 109.2(4) .
C20 C1 C2 125.9(4) .
C3 C2 C1 107.0(3) .
C3 C2 C21 128.1(4) .
C1 C2 C21 124.9(4) .
C2 C3 C4 106.8(4) .
C2 C3 C23 128.1(4) .
C4 C3 C23 125.0(4) .
N1 C4 C5 125.0(4) .
N1 C4 C3 109.2(4) .
C5 C4 C3 125.8(4) .
C4 C5 C6 127.9(4) .
C4 C5 H5 116.1 .
C6 C5 H5 116.1 .
N3 C6 C5 124.7(4) .
N3 C6 C7 109.2(4) .
C5 C6 C7 126.0(4) .
C8 C7 C6 106.8(4) .
C8 C7 C25 127.5(4) .
C6 C7 C25 125.7(4) .
C7 C8 C9 107.7(4) .
C7 C8 C27 128.3(4) .
C9 C8 C27 124.0(4) .
N3 C9 C10 125.6(4) .
N3 C9 C8 108.3(3) .
C10 C9 C8 126.0(4) .
C9 C10 C11 127.7(4) .
C9 C10 H10 116.2 .
C11 C10 H10 116.2 .
N4 C11 C10 125.4(4) .
N4 C11 C12 108.9(4) .
C10 C11 C12 125.7(4) .
C13 C12 C11 106.9(4) .
C13 C12 C29 129.0(4) .
C11 C12 C29 124.0(4) .
C12 C13 C14 107.3(4) .
C12 C13 C31 128.2(4) .
C14 C13 C31 124.2(4) .
N4 C14 C15 125.9(4) .
N4 C14 C13 108.5(4) .
C15 C14 C13 125.6(4) .
C14 C15 C16 127.3(4) .
C14 C15 H15 116.4 .
C16 C15 H15 116.4 .
N2 C16 C15 124.9(4) .
N2 C16 C17 109.1(4) .
C15 C16 C17 126.0(4) .
C18 C17 C16 106.8(4) .
C18 C17 C33A 127.7(4) .
C16 C17 C33A 125.5(4) .
C18 C17 C33B 118.4(12) .
C16 C17 C33B 126.1(12) .
C17 C18 C19 106.8(4) .
C17 C18 C35 127.8(4) .
C19 C18 C35 125.5(4) .
N2 C19 C20 124.7(4) .
N2 C19 C18 109.8(4) .
C20 C19 C18 125.5(4) .
C1 C20 C19 128.1(4) .
C1 C20 H20 116.0 .
C19 C20 H20 116.0 .
C2 C21 C22 112.7(4) .
C2 C21 H21A 109.0 .
C22 C21 H21A 109.0 .
C2 C21 H21B 109.0 .
C22 C21 H21B 109.0 .
H21A C21 H21B 107.8 .
C21 C22 H22A 109.5 .
C21 C22 H22B 109.5 .
H22A C22 H22B 109.5 .
C21 C22 H22C 109.5 .
H22A C22 H22C 109.5 .
H22B C22 H22C 109.5 .
C3 C23 C24 112.5(4) .
C3 C23 H23A 109.1 .
C24 C23 H23A 109.1 .
C3 C23 H23B 109.1 .
C24 C23 H23B 109.1 .
H23A C23 H23B 107.8 .
C23 C24 H24A 109.5 .
C23 C24 H24B 109.5 .
H24A C24 H24B 109.5 .
C23 C24 H24C 109.5 .
H24A C24 H24C 109.5 .
H24B C24 H24C 109.5 .
C7 C25 C26 112.1(4) .
C7 C25 H25A 109.2 .
C26 C25 H25A 109.2 .
C7 C25 H25B 109.2 .
C26 C25 H25B 109.2 .
H25A C25 H25B 107.9 .
C25 C26 H26A 109.5 .
C25 C26 H26B 109.5 .
H26A C26 H26B 109.5 .
C25 C26 H26C 109.5 .
H26A C26 H26C 109.5 .
H26B C26 H26C 109.5 .
C8 C27 C28 112.5(4) .
C8 C27 H27A 109.1 .
C28 C27 H27A 109.1 .
C8 C27 H27B 109.1 .
C28 C27 H27B 109.1 .
H27A C27 H27B 107.8 .
C27 C28 H28A 109.5 .
C27 C28 H28B 109.5 .
H28A C28 H28B 109.5 .
C27 C28 H28C 109.5 .
H28A C28 H28C 109.5 .
H28B C28 H28C 109.5 .
C12 C29 C30 112.5(4) .
C12 C29 H29A 109.1 .
C30 C29 H29A 109.1 .
C12 C29 H29B 109.1 .
C30 C29 H29B 109.1 .
H29A C29 H29B 107.8 .
C29 C30 H30A 109.5 .
C29 C30 H30B 109.5 .
H30A C30 H30B 109.5 .
C29 C30 H30C 109.5 .
H30A C30 H30C 109.5 .
H30B C30 H30C 109.5 .
C13 C31 C32 110.4(4) .
C13 C31 H31A 109.6 .
C32 C31 H31A 109.6 .
C13 C31 H31B 109.6 .
C32 C31 H31B 109.6 .
H31A C31 H31B 108.1 .
C31 C32 H32A 109.5 .
C31 C32 H32B 109.5 .
H32A C32 H32B 109.5 .
C31 C32 H32C 109.5 .
H32A C32 H32C 109.5 .
H32B C32 H32C 109.5 .
C17 C33A C34A 112.9(4) .
C17 C33A H33A 109.0 .
C34A C33A H33A 109.0 .
C17 C33A H33B 109.0 .
C34A C33A H33B 109.0 .
H33A C33A H33B 107.8 .
C34B C33B C17 97(2) .
C34B C33B H33C 112.3 .
C17 C33B H33C 112.3 .
C34B C33B H33D 112.3 .
C17 C33B H33D 112.3 .
H33C C33B H33D 109.9 .
C33B C34B H34D 109.5 .
C33B C34B H34E 109.5 .
H34D C34B H34E 109.5 .
C33B C34B H34F 109.5 .
H34D C34B H34F 109.5 .
H34E C34B H34F 109.5 .
C18 C35 C36 111.9(4) .
C18 C35 H35A 109.2 .
C36 C35 H35A 109.2 .
C18 C35 H35B 109.2 .
C36 C35 H35B 109.2 .
H35A C35 H35B 107.9 .
C35 C36 H36A 109.5 .
C35 C36 H36B 109.5 .
H36A C36 H36B 109.5 .
C35 C36 H36C 109.5 .
H36A C36 H36C 109.5 .
H36B C36 H36C 109.5 .
C39 C37 C38 118.9(8) 3_556
C39 C37 H36D 120.5 3_556
C38 C37 H36D 120.5 .
C37 C38 C39 120.2(10) .
C37 C38 H37 119.9 .
C39 C38 H37 119.9 .
C37 C39 C38 120.8(8) 3_556
C37 C39 H38 119.6 3_556
C38 C39 H38 119.6 .
N5 C40 C41 123.6(7) .
N5 C40 H39 118.2 .
C41 C40 H39 118.2 .
C40 C41 C42 119.6(6) .
C40 C41 H40 120.2 .
C42 C41 H40 120.2 .
C43 C42 C41 118.3(6) .
C43 C42 H41 120.8 .
C41 C42 H41 120.8 .
C42 C43 C44 118.6(7) .
C42 C43 H42 120.7 .
C44 C43 H42 120.7 .
N5 C44 C43 123.5(7) .
N5 C44 H43 118.3 .
C43 C44 H43 118.3 .
C40 N5 C44 116.4(6) .

loop_
_geom_bond_atom_site_label_1
_geom_bond_atom_site_label_2
_geom_bond_distance
_geom_bond_site_symmetry_2
In1 N3 2.143(4) .
In1 N2 2.142(3) .
In1 N1 2.147(3) .
In1 N4 2.154(3) .
In1 Cl1 2.4121(11) .
N1 C1 1.370(5) .
N1 C4 1.372(5) .
N2 C19 1.366(5) .
N2 C16 1.372(5) .
N3 C6 1.369(5) .
N3 C9 1.380(5) .
N4 C14 1.363(5) .
N4 C11 1.366(5) .
C1 C20 1.396(6) .
C1 C2 1.450(6) .
C2 C3 1.371(6) .
C2 C21 1.496(6) .
C3 C4 1.451(6) .
C3 C23 1.490(6) .
C4 C5 1.399(6) .
C5 C6 1.401(6) .
C5 H5 0.9500 .
C6 C7 1.450(6) .
C7 C8 1.365(6) .
C7 C25 1.496(6) .
C8 C9 1.450(6) .
C8 C27 1.496(6) .
C9 C10 1.390(6) .
C10 C11 1.402(6) .
C10 H10 0.9500 .
C11 C12 1.448(6) .
C12 C13 1.359(6) .
C12 C29 1.496(6) .
C13 C14 1.452(6) .
C13 C31 1.504(6) .
C14 C15 1.394(6) .
C15 C16 1.398(6) .
C15 H15 0.9500 .
C16 C17 1.447(6) .
C17 C18 1.373(6) .
C17 C33A 1.513(7) .
C17 C33B 1.53(3) .
C18 C19 1.436(6) .
C18 C35 1.500(6) .
C19 C20 1.405(6) .
C20 H20 0.9500 .
C21 C22 1.540(6) .
C21 H21A 0.9900 .
C21 H21B 0.9900 .
C22 H22A 0.9800 .
C22 H22B 0.9800 .
C22 H22C 0.9800 .
C23 C24 1.521(7) .
C23 H23A 0.9900 .
C23 H23B 0.9900 .
C24 H24A 0.9800 .
C24 H24B 0.9800 .
C24 H24C 0.9800 .
C25 C26 1.534(7) .
C25 H25A 0.9900 .
C25 H25B 0.9900 .
C26 H26A 0.9800 .
C26 H26B 0.9800 .
C26 H26C 0.9800 .
C27 C28 1.534(7) .
C27 H27A 0.9900 .
C27 H27B 0.9900 .
C28 H28A 0.9800 .
C28 H28B 0.9800 .
C28 H28C 0.9800 .
C29 C30 1.546(7) .
C29 H29A 0.9900 .
C29 H29B 0.9900 .
C30 H30A 0.9800 .
C30 H30B 0.9800 .
C30 H30C 0.9800 .
C31 C32 1.548(8) .
C31 H31A 0.9900 .
C31 H31B 0.9900 .
C32 H32A 0.9800 .
C32 H32B 0.9800 .
C32 H32C 0.9800 .
C33A C34A 1.523(8) .
C33A H33A 0.9900 .
C33A H33B 0.9900 .
C34A H34A 0.9800 .
C34A H34B 0.9800 .
C34A H34C 0.9800 .
C33B C34B 1.52(2) .
C33B H33C 0.9900 .
C33B H33D 0.9900 .
C34B H34D 0.9800 .
C34B H34E 0.9800 .
C34B H34F 0.9800 .
C35 C36 1.526(7) .
C35 H35A 0.9900 .
C35 H35B 0.9900 .
C36 H36A 0.9800 .
C36 H36B 0.9800 .
C36 H36C 0.9800 .
C37 C39 1.318(14) 3_556
C37 C38 1.363(12) .
C37 H36D 0.9500 .
C38 C39 1.383(12) .
C38 H37 0.9500 .
C39 C37 1.318(14) 3_556
C39 H38 0.9500 .
C40 N5 1.316(10) .
C40 C41 1.364(9) .
C40 H39 0.9500 .
C41 C42 1.371(9) .
C41 H40 0.9500 .
C42 C43 1.364(9) .
C42 H41 0.9500 .
C43 C44 1.373(11) .
C43 H42 0.9500 .
C44 N5 1.348(12) .
C44 H43 0.9500 .
